data_2227393
loop_
_publ_author_name
'Zeng, Xiao-Hua'
'Wang, Hong-Mei'
'Deng, Shou-Heng'
'Chen, Li-Li'

_publ_section_title
;
 6-Isopropyl-5-methoxy-3-phenyl-3<i>H</i>-1,2,3-triazolo[4,5-<i>d</i>]pyrimidin-7(6<i>H</i>)-one
;
_journal_coeditor_code DN2610
_journal_issue 11
_journal_name_full 'Acta Crystallographica Section E'
_journal_page_first o2947
_journal_page_last o2948
_journal_paper_doi 10.1107/S1600536810041978
_journal_volume 66
_journal_year 2010
_chemical_formula_iupac 'C14 H15 N5 O2'
_chemical_formula_moiety 'C14 H15 N5 O2'
_chemical_formula_sum 'C14 H15 N5 O2'
_chemical_formula_weight 285.31
_chemical_name_systematic
;
6-Isopropyl-5-methoxy-3-phenyl-3<i>H</i>-1,2,3-triazolo[4,5-
<i>d</i>]pyrimidin-7(6<i>H</i>)-one
;
_space_group_IT_number 62
_symmetry_cell_setting orthorhombic
_symmetry_space_group_name_Hall '-P 2ac 2n'
_symmetry_space_group_name_H-M 'P n m a'
_atom_sites_solution_hydrogens geom
_atom_sites_solution_primary direct
_atom_sites_solution_secondary difmap
_cell_angle_alpha 90.00
_cell_angle_beta 90.00
_cell_angle_gamma 90.00
_cell_formula_units_Z 4
_cell_length_a 14.921(2)
_cell_length_b 6.7989(11)
_cell_length_c 13.839(2)
_cell_measurement_reflns_used 982
_cell_measurement_temperature 298(2)
_cell_measurement_theta_max 20.51
_cell_measurement_theta_min 2.94
_cell_volume 1403.9(4)
_computing_cell_refinement 'SAINT (Bruker, 2001)'
_computing_data_collection 'SMART (Bruker, 2001)'
_computing_data_reduction 'SAINT (Bruker, 2001)'
_computing_molecular_graphics
;
ORTEPIII (Burnett & Johnson, 1996), ORTEP-3 for Windows (Farrugia,
1999) and
PLATON (Spek, 2009)
;
_computing_publication_material 'SHELXTL (Sheldrick, 2008)'
_computing_structure_refinement 'SHELXL97 (Sheldrick, 2008)'
_computing_structure_solution 'SHELXS97 (Sheldrick, 2008)'
_diffrn_ambient_temperature 298(2)
_diffrn_measured_fraction_theta_full 0.998
_diffrn_measured_fraction_theta_max 0.998
_diffrn_measurement_device_type 'Bruker SMART CCD area-detector'
_diffrn_measurement_method '\f and \w scans'
_diffrn_radiation_monochromator graphite
_diffrn_radiation_source 'fine-focus sealed tube'
_diffrn_radiation_type MoK\a
_diffrn_radiation_wavelength 0.71073
_diffrn_reflns_av_R_equivalents 0.0389
_diffrn_reflns_av_sigmaI/netI 0.0275
_diffrn_reflns_limit_h_max 18
_diffrn_reflns_limit_h_min -17
_diffrn_reflns_limit_k_max 8
_diffrn_reflns_limit_k_min -8
_diffrn_reflns_limit_l_max 16
_diffrn_reflns_limit_l_min -13
_diffrn_reflns_number 7422
_diffrn_reflns_theta_full 25.49
_diffrn_reflns_theta_max 25.49
_diffrn_reflns_theta_min 2.01
_exptl_absorpt_coefficient_mu 0.095
_exptl_absorpt_correction_T_max 0.991
_exptl_absorpt_correction_T_min 0.985
_exptl_absorpt_correction_type multi-scan
_exptl_absorpt_process_details '(SADABS; Sheldrick, 2008)'
_exptl_crystal_colour colourless
_exptl_crystal_density_diffrn 1.350
_exptl_crystal_density_method 'not measured'
_exptl_crystal_description block
_exptl_crystal_F_000 600
_exptl_crystal_size_max 0.16
_exptl_crystal_size_mid 0.12
_exptl_crystal_size_min 0.10
_refine_diff_density_max 0.233
_refine_diff_density_min -0.291
_refine_ls_extinction_method none
_refine_ls_goodness_of_fit_ref 1.068
_refine_ls_hydrogen_treatment constr
_refine_ls_matrix_type full
_refine_ls_number_parameters 125
_refine_ls_number_reflns 1418
_refine_ls_number_restraints 0
_refine_ls_restrained_S_all 1.068
_refine_ls_R_factor_all 0.0886
_refine_ls_R_factor_gt 0.0652
_refine_ls_shift/su_max 0.000
_refine_ls_shift/su_mean 0.000
_refine_ls_structure_factor_coef Fsqd
_refine_ls_weighting_details 'calc w=1/[\s^2^(Fo^2^)+(0.0883P)^2^+0.4734P] where P=(Fo^2^+2Fc^2^)/3'
_refine_ls_weighting_scheme calc
_refine_ls_wR_factor_gt 0.1709
_refine_ls_wR_factor_ref 0.1854
_reflns_number_gt 1045
_reflns_number_total 1418
_reflns_threshold_expression I>2\s(I)
_cod_data_source_file dn2610.cif
_cod_data_source_block I
_cod_original_cell_volume 1404.0(4)
_cod_database_code 2227393
_cod_database_fobs_code 2227393

loop_
_symmetry_equiv_pos_as_xyz
'x, y, z'
'-x+1/2, -y, z+1/2'
'x+1/2, -y+1/2, -z+1/2'
'-x, y+1/2, -z'
'-x, -y, -z'
'x-1/2, y, -z-1/2'
'-x-1/2, y-1/2, z-1/2'
'x, -y-1/2, z'

loop_
_atom_site_type_symbol
_atom_site_label
_atom_site_fract_x
_atom_site_fract_y
_atom_site_fract_z
_atom_site_U_iso_or_equiv
_atom_site_adp_type
_atom_site_calc_flag
_atom_site_refinement_flags
_atom_site_occupancy
_atom_site_disorder_assembly
_atom_site_disorder_group
O O1 0.36483(19) 0.2500 0.3850(3) 0.1092(13) Uani d S 1 . .
O O2 0.24610(18) 0.2500 0.6874(2) 0.0829(9) Uani d S 1 . .
N N1 0.06296(18) 0.2500 0.41475(18) 0.0507(7) Uani d S 1 . .
N N2 0.0868(3) 0.2500 0.3193(2) 0.0843(12) Uani d S 1 . .
N N3 0.1730(3) 0.2500 0.3126(2) 0.0908(12) Uani d S 1 . .
N N4 0.14519(17) 0.2500 0.5659(2) 0.0495(7) Uani d S 1 . .
N N5 0.30395(19) 0.2500 0.5368(3) 0.0629(9) Uani d S 1 . .
C C1 -0.0298(2) 0.2500 0.4402(2) 0.0462(8) Uani d S 1 . .
C C2 -0.0554(2) 0.2500 0.5362(2) 0.0546(9) Uani d S 1 . .
H H2 -0.0124 0.2500 0.5848 0.065 Uiso calc SR 1 . .
C C3 -0.1452(2) 0.2500 0.5591(3) 0.0599(10) Uani d S 1 . .
H H3 -0.1626 0.2500 0.6236 0.072 Uiso calc SR 1 . .
C C4 -0.2092(3) 0.2500 0.4886(3) 0.0630(10) Uani d S 1 . .
H H4 -0.2697 0.2500 0.5049 0.076 Uiso calc SR 1 . .
C C5 -0.1835(3) 0.2500 0.3938(3) 0.0672(11) Uani d S 1 . .
H H5 -0.2270 0.2500 0.3457 0.081 Uiso calc SR 1 . .
C C6 -0.0949(3) 0.2500 0.3683(3) 0.0580(10) Uani d S 1 . .
H H6 -0.0783 0.2500 0.3035 0.070 Uiso calc SR 1 . .
C C7 0.1382(2) 0.2500 0.4688(2) 0.0464(8) Uani d S 1 . .
C C8 0.2070(2) 0.2500 0.4039(3) 0.0608(10) Uani d S 1 . .
C C9 0.2979(3) 0.2500 0.4346(3) 0.0721(11) Uani d S 1 . .
C C10 0.2277(2) 0.2500 0.5942(3) 0.0589(9) Uani d S 1 . .
C C11 0.3973(3) 0.2500 0.5789(4) 0.0879(14) Uani d S 1 . .
H H11 0.4338 0.2500 0.5200 0.105 Uiso calc SR 1 . .
C C12 0.4225(2) 0.0624(6) 0.6212(3) 0.1210(15) Uani d . 1 . .
H H12A 0.4861 0.0599 0.6319 0.181 Uiso calc R 1 . .
H H12B 0.4063 -0.0421 0.5780 0.181 Uiso calc R 1 . .
H H12C 0.3919 0.0454 0.6816 0.181 Uiso calc R 1 . .
C C13 0.1714(3) 0.2500 0.7534(3) 0.1016(17) Uani d S 1 . .
H H13A 0.1933 0.2500 0.8186 0.152 Uiso calc SR 1 . .
H H13B 0.1356 0.1347 0.7427 0.152 Uiso calc PR 0.50 . .
H H13C 0.1356 0.3653 0.7427 0.152 Uiso calc PR 0.50 . .

loop_
_atom_site_aniso_label
_atom_site_aniso_U_11
_atom_site_aniso_U_22
_atom_site_aniso_U_33
_atom_site_aniso_U_12
_atom_site_aniso_U_13
_atom_site_aniso_U_23
O1 0.0561(19) 0.156(3) 0.115(3) 0.000 0.0314(18) 0.000
O2 0.0545(17) 0.125(3) 0.0687(18) 0.000 -0.0150(14) 0.000
N1 0.0539(18) 0.0584(17) 0.0399(14) 0.000 0.0009(13) 0.000
N2 0.075(2) 0.131(3) 0.0470(19) 0.000 0.0067(17) 0.000
N3 0.074(3) 0.142(4) 0.056(2) 0.000 0.0142(18) 0.000
N4 0.0419(16) 0.0507(16) 0.0559(18) 0.000 -0.0071(12) 0.000
N5 0.0365(16) 0.0593(19) 0.093(2) 0.000 -0.0019(15) 0.000
C1 0.050(2) 0.0395(17) 0.0485(19) 0.000 -0.0052(15) 0.000
C2 0.043(2) 0.066(2) 0.055(2) 0.000 -0.0077(16) 0.000
C3 0.052(2) 0.065(2) 0.063(2) 0.000 0.0000(17) 0.000
C4 0.047(2) 0.060(2) 0.082(3) 0.000 -0.0074(19) 0.000
C5 0.054(2) 0.064(2) 0.083(3) 0.000 -0.030(2) 0.000
C6 0.067(3) 0.056(2) 0.051(2) 0.000 -0.0148(18) 0.000
C7 0.048(2) 0.0419(18) 0.0497(19) 0.000 -0.0003(15) 0.000
C8 0.050(2) 0.072(2) 0.060(2) 0.000 0.0094(17) 0.000
C9 0.060(3) 0.078(3) 0.078(3) 0.000 0.016(2) 0.000
C10 0.055(2) 0.055(2) 0.067(2) 0.000 -0.0120(19) 0.000
C11 0.045(2) 0.086(3) 0.133(4) 0.000 -0.013(2) 0.000
C12 0.082(2) 0.118(3) 0.163(4) 0.011(2) -0.034(2) 0.043(3)
C13 0.079(3) 0.172(5) 0.054(2) 0.000 -0.016(2) 0.000

loop_
_atom_type_symbol
_atom_type_description
_atom_type_scat_dispersion_real
_atom_type_scat_dispersion_imag
_atom_type_scat_source
C C 0.0033 0.0016 'International Tables Vol C Tables 4.2.6.8 and 6.1.1.4'
H H 0.0000 0.0000 'International Tables Vol C Tables 4.2.6.8 and 6.1.1.4'
N N 0.0061 0.0033 'International Tables Vol C Tables 4.2.6.8 and 6.1.1.4'
O O 0.0106 0.0060 'International Tables Vol C Tables 4.2.6.8 and 6.1.1.4'

loop_
_geom_angle_atom_site_label_1
_geom_angle_atom_site_label_2
_geom_angle_atom_site_label_3
_geom_angle_site_symmetry_1
_geom_angle_site_symmetry_3
_geom_angle
_geom_angle_publ_flag
C10 O2 C13 . . 117.3(3) ?
C7 N1 N2 . . 108.6(3) ?
C7 N1 C1 . . 132.0(3) ?
N2 N1 C1 . . 119.4(3) ?
N3 N2 N1 . . 109.2(3) ?
N2 N3 C8 . . 107.8(3) ?
C10 N4 C7 . . 112.0(3) ?
C10 N5 C9 . . 121.2(3) ?
C10 N5 C11 . . 122.4(4) ?
C9 N5 C11 . . 116.4(3) ?
C2 C1 C6 . . 119.6(3) ?
C2 C1 N1 . . 120.4(3) ?
C6 C1 N1 . . 120.0(3) ?
C3 C2 C1 . . 119.4(3) ?
C3 C2 H2 . . 120.3 ?
C1 C2 H2 . . 120.3 ?
C4 C3 C2 . . 121.1(4) ?
C4 C3 H3 . . 119.5 ?
C2 C3 H3 . . 119.5 ?
C3 C4 C5 . . 119.3(4) ?
C3 C4 H4 . . 120.3 ?
C5 C4 H4 . . 120.3 ?
C4 C5 C6 . . 121.2(3) ?
C4 C5 H5 . . 119.4 ?
C6 C5 H5 . . 119.4 ?
C5 C6 C1 . . 119.4(3) ?
C5 C6 H6 . . 120.3 ?
C1 C6 H6 . . 120.3 ?
N4 C7 N1 . . 128.1(3) ?
N4 C7 C8 . . 126.8(3) ?
N1 C7 C8 . . 105.1(3) ?
N3 C8 C7 . . 109.4(3) ?
N3 C8 C9 . . 129.3(4) ?
C7 C8 C9 . . 121.4(4) ?
O1 C9 N5 . . 120.8(4) ?
O1 C9 C8 . . 128.1(4) ?
N5 C9 C8 . . 111.1(3) ?
N4 C10 O2 . . 119.6(3) ?
N4 C10 N5 . . 127.5(4) ?
O2 C10 N5 . . 112.9(3) ?
C12 C11 C12 8_565 . 122.8(5) ?
C12 C11 N5 8_565 . 113.2(2) ?
C12 C11 N5 . . 113.2(2) ?
C12 C11 H11 8_565 . 101.0 ?
C12 C11 H11 . . 101.0 ?
N5 C11 H11 . . 101.0 ?
C11 C12 H12A . . 109.5 ?
C11 C12 H12B . . 109.5 ?
H12A C12 H12B . . 109.5 ?
C11 C12 H12C . . 109.5 ?
H12A C12 H12C . . 109.5 ?
H12B C12 H12C . . 109.5 ?
O2 C13 H13A . . 109.5 ?
O2 C13 H13B . . 109.5 ?
H13A C13 H13B . . 109.5 ?
O2 C13 H13C . . 109.5 ?
H13A C13 H13C . . 109.5 ?
H13B C13 H13C . . 109.5 ?

loop_
_geom_bond_atom_site_label_1
_geom_bond_atom_site_label_2
_geom_bond_site_symmetry_2
_geom_bond_distance
_geom_bond_publ_flag
O1 C9 . 1.212(5) ?
O2 C10 . 1.319(4) ?
O2 C13 . 1.441(5) ?
N1 C7 . 1.350(4) ?
N1 N2 . 1.368(4) ?
N1 C1 . 1.428(4) ?
N2 N3 . 1.290(5) ?
N3 C8 . 1.360(5) ?
N4 C10 . 1.293(4) ?
N4 C7 . 1.348(4) ?
N5 C10 . 1.387(5) ?
N5 C9 . 1.418(5) ?
N5 C11 . 1.510(5) ?
C1 C2 . 1.382(5) ?
C1 C6 . 1.391(4) ?
C2 C3 . 1.377(5) ?
C2 H2 . 0.9300 ?
C3 C4 . 1.365(5) ?
C3 H3 . 0.9300 ?
C4 C5 . 1.367(6) ?
C4 H4 . 0.9300 ?
C5 C6 . 1.369(5) ?
C5 H5 . 0.9300 ?
C6 H6 . 0.9300 ?
C7 C8 . 1.364(5) ?
C8 C9 . 1.421(5) ?
C11 C12 8_565 1.453(4) ?
C11 C12 . 1.453(4) ?
C11 H11 . 0.9800 ?
C12 H12A . 0.9600 ?
C12 H12B . 0.9600 ?
C12 H12C . 0.9600 ?
C13 H13A . 0.9600 ?
C13 H13B . 0.9600 ?
C13 H13C . 0.9600 ?

loop_
_geom_hbond_atom_site_label_D
_geom_hbond_atom_site_label_H
_geom_hbond_atom_site_label_A
_geom_hbond_site_symmetry_A
_geom_hbond_distance_DH
_geom_hbond_distance_HA
_geom_hbond_distance_DA
_geom_hbond_angle_DHA
C2 H2 N4 . 0.93 2.37 3.021(4) 127.3
C6 H6 N2 . 0.93 2.47 2.794(5) 100.3
C11 H11 O1 . 0.98 2.13 2.727(7) 117.4
C12 H12C O2 . 0.96 2.58 3.065(5) 111.3
